data_7237820
loop_
_publ_author_name
'Song, Tingting'
'Han, Yanbing'
'Jin, Pengcheng'
'Li, Xiaofang'
'Song, Yinglin'
'Xiao, Jinchong'

_publ_section_title
;
 The enhanced two-photon absorption behavior of twistfuranacenes to
 phenylacetylene-functionalized twistacenes
;
_journal_issue 21
_journal_name_full 'Journal of Materials Chemistry C'
_journal_page_first 6344
_journal_paper_doi 10.1039/C9TC01568J
_journal_volume 7
_journal_year 2019
_chemical_formula_moiety 'C52 H41 F O'
_chemical_formula_sum 'C52 H41 F O'
_chemical_formula_weight 700.85
_space_group_IT_number 13
_space_group_name_Hall '-P 2yc'
_space_group_name_H-M_alt 'P 1 2/c 1'
_symmetry_cell_setting monoclinic
_symmetry_space_group_name_H-M 'P 1 2/c 1'
_atom_sites_solution_hydrogens geom
_atom_sites_solution_primary direct
_atom_sites_solution_secondary difmap
_audit_creation_method SHELXL-97
_audit_update_record
;
2018-07-16 deposited with the CCDC.	2019-04-25 downloaded from the CCDC.
;
_cell_angle_alpha 90.00
_cell_angle_beta 105.364(3)
_cell_angle_gamma 90.00
_cell_formula_units_Z 4
_cell_length_a 19.0001(19)
_cell_length_b 7.8680(7)
_cell_length_c 27.690(3)
_cell_measurement_reflns_used 1236
_cell_measurement_temperature 298(2)
_cell_measurement_theta_max 26.232
_cell_measurement_theta_min 2.35
_cell_volume 3991.5(7)
_computing_cell_refinement 'Bruker SMART'
_computing_data_collection 'Bruker SMART'
_computing_data_reduction 'Bruker SAINT'
_computing_molecular_graphics 'Bruker SHELXTL'
_computing_publication_material 'Bruker SHELXTL'
_computing_structure_refinement 'SHELXL-97 (Sheldrick, 1997)'
_computing_structure_solution 'SHELXS-97 (Sheldrick, 1990)'
_diffrn_ambient_temperature 298(2)
_diffrn_measured_fraction_theta_full 0.998
_diffrn_measured_fraction_theta_max 0.998
_diffrn_measurement_device_type 'CCD area detector'
_diffrn_measurement_method 'phi and omega scans'
_diffrn_radiation_monochromator graphite
_diffrn_radiation_source 'fine-focus sealed tube'
_diffrn_radiation_type MoK\a
_diffrn_radiation_wavelength 0.71073
_diffrn_reflns_av_R_equivalents 0.1524
_diffrn_reflns_av_sigmaI/netI 0.1846
_diffrn_reflns_limit_h_max 22
_diffrn_reflns_limit_h_min -22
_diffrn_reflns_limit_k_max 8
_diffrn_reflns_limit_k_min -9
_diffrn_reflns_limit_l_max 32
_diffrn_reflns_limit_l_min -24
_diffrn_reflns_number 18507
_diffrn_reflns_theta_full 25.02
_diffrn_reflns_theta_max 25.02
_diffrn_reflns_theta_min 2.34
_exptl_absorpt_coefficient_mu 0.071
_exptl_absorpt_correction_T_max 0.9958
_exptl_absorpt_correction_T_min 0.9742
_exptl_absorpt_correction_type multi-scan
_exptl_absorpt_process_details sadabs
_exptl_crystal_density_diffrn 1.166
_exptl_crystal_density_meas ,
_exptl_crystal_density_method 'not measured'
_exptl_crystal_description block
_exptl_crystal_F_000 1480
_exptl_crystal_size_max 0.37
_exptl_crystal_size_mid 0.30
_exptl_crystal_size_min 0.06
_refine_diff_density_max 0.530
_refine_diff_density_min -0.262
_refine_diff_density_rms 0.094
_refine_ls_extinction_method none
_refine_ls_goodness_of_fit_ref 1.092
_refine_ls_hydrogen_treatment mixed
_refine_ls_matrix_type full
_refine_ls_number_parameters 619
_refine_ls_number_reflns 7056
_refine_ls_number_restraints 0
_refine_ls_restrained_S_all 1.092
_refine_ls_R_factor_all 0.2571
_refine_ls_R_factor_gt 0.1393
_refine_ls_shift/su_max 0.001
_refine_ls_shift/su_mean 0.000
_refine_ls_structure_factor_coef Fsqd
_refine_ls_weighting_details 'calc w=1/[\s^2^(Fo^2^)+(0.1460P)^2^+0.0000P] where P=(Fo^2^+2Fc^2^)/3'
_refine_ls_weighting_scheme calc
_refine_ls_wR_factor_gt 0.3505
_refine_ls_wR_factor_ref 0.3836
_reflns_number_gt 2290
_reflns_number_total 7056
_reflns_threshold_expression >2sigma(I)
_cod_data_source_file c9tc01568j2.cif
_cod_data_source_block 180712c
_cod_depositor_comments
;
The following automatic conversions were performed:

data item '_symmetry_cell_setting' value 'Monoclinic' was changed to
'monoclinic' in accordance with the
/home/saulius/struct/COD-crude-data/automatic-downloads/DataCite-retrospective/RSC/depositions/lib/dictionaries/cif_core.dic
dictionary named 'cif_core.dic' version 2.4.2 last updated on
2011-04-26.

Automatic conversion script
Id: cif_fix_values 6909 2019-04-08 15:41:33Z antanas 
;
_cod_original_cell_volume 3991.5(6)
_cod_original_sg_symbol_H-M P2/c
_cod_database_code 7237820

loop_
_symmetry_equiv_pos_as_xyz
'x, y, z'
'-x, y, -z+1/2'
'-x, -y, -z'
'x, -y, z-1/2'

loop_
_atom_site_label
_atom_site_type_symbol
_atom_site_fract_x
_atom_site_fract_y
_atom_site_fract_z
_atom_site_U_iso_or_equiv
_atom_site_adp_type
_atom_site_occupancy
_atom_site_symmetry_multiplicity
_atom_site_calc_flag
_atom_site_refinement_flags
_atom_site_disorder_assembly
_atom_site_disorder_group
F1 F -0.0150(5) 0.1453(17) -0.0596(8) 0.139(7) Uani 0.72(3) 1 d P A 1
F1' F -0.0193(13) 0.229(5) -0.107(2) 0.138(19) Uani 0.28(3) 1 d P A 2
O1 O 0.3238(3) 0.2273(8) -0.0688(3) 0.099(2) Uani 1 1 d . A .
C1 C 0.2839(4) 0.2408(10) -0.0329(3) 0.065(2) Uani 1 1 d . . .
C2 C 0.3291(3) 0.2561(8) 0.0131(2) 0.0326(15) Uani 1 1 d . A .
H2 H 0.3148 0.2642 0.0426 0.039 Uiso 1 1 calc R . .
C3 C 0.3999(4) 0.2580(9) 0.0095(3) 0.0489(18) Uani 1 1 d . . .
C4 C 0.3997(3) 0.2349(9) -0.0416(3) 0.0459(17) Uani 1 1 d . A .
C5 C 0.4623(3) 0.2255(9) -0.0560(2) 0.0493(18) Uani 1 1 d . . .
H5 H 0.4607 0.2073 -0.0894 0.059 Uiso 1 1 calc R A .
C6 C 0.5311(3) 0.2434(8) -0.0195(2) 0.0457(17) Uani 1 1 d . A .
C7 C 0.5995(3) 0.2486(9) -0.0330(2) 0.0467(18) Uani 1 1 d . . .
C8 C 0.6655(3) 0.2655(9) 0.0034(2) 0.0487(18) Uani 1 1 d . A .
C9 C 0.6668(3) 0.2464(8) 0.0562(2) 0.0434(17) Uani 1 1 d . . .
C10 C 0.6019(4) 0.2567(9) 0.0705(2) 0.0485(18) Uani 1 1 d . A .
C11 C 0.5331(3) 0.2590(8) 0.0322(2) 0.0455(17) Uani 1 1 d . . .
C12 C 0.4626(4) 0.2693(9) 0.0456(3) 0.0523(19) Uani 1 1 d . A .
H12 H 0.4620 0.2835 0.0788 0.063 Uiso 1 1 calc R . .
C13 C 0.7362(3) 0.3163(9) -0.0084(3) 0.0487(18) Uani 1 1 d . . .
C14 C 0.7382(4) 0.3916(9) -0.0538(3) 0.056(2) Uani 1 1 d . A .
H14 H 0.6941 0.4119 -0.0774 0.068 Uiso 1 1 calc R . .
C15 C 0.8024(4) 0.4378(10) -0.0656(3) 0.059(2) Uani 1 1 d . . .
C16 C 0.8669(4) 0.4047(10) -0.0303(3) 0.064(2) Uani 1 1 d . A .
H16 H 0.9106 0.4262 -0.0384 0.077 Uiso 1 1 calc R . .
C17 C 0.8697(4) 0.3398(10) 0.0174(3) 0.059(2) Uani 1 1 d . . .
C18 C 0.9376(4) 0.3057(12) 0.0542(3) 0.071(2) Uani 1 1 d . A .
H18 H 0.9815 0.3299 0.0468 0.085 Uiso 1 1 calc R . .
C19 C 0.9385(4) 0.2390(11) 0.0993(3) 0.073(2) Uani 1 1 d . . .
H19 H 0.9831 0.2174 0.1223 0.088 Uiso 1 1 calc R A .
C20 C 0.8724(4) 0.2009(10) 0.1127(3) 0.059(2) Uani 1 1 d . A .
C21 C 0.8743(5) 0.1283(11) 0.1591(3) 0.069(2) Uani 1 1 d . . .
H21 H 0.9194 0.1071 0.1815 0.082 Uiso 1 1 calc R A .
C22 C 0.8103(5) 0.0858(11) 0.1733(3) 0.071(2) Uani 1 1 d . A .
C23 C 0.7432(4) 0.1251(10) 0.1388(2) 0.055(2) Uani 1 1 d . . .
H23 H 0.7002 0.0986 0.1473 0.066 Uiso 1 1 calc R A .
C24 C 0.7381(3) 0.2033(9) 0.0917(2) 0.0452(18) Uani 1 1 d . A .
C25 C 0.8044(3) 0.2327(9) 0.0785(2) 0.0509(19) Uani 1 1 d . . .
C26 C 0.8022(3) 0.2941(9) 0.0292(2) 0.0475(19) Uani 1 1 d . A .
C27 C 0.206(6) 0.218(11) -0.039(3) 0.073(16) Uani 0.72(3) 1 d P A 1
C28 C 0.157(2) 0.275(4) -0.0817(16) 0.086(9) Uani 0.72(3) 1 d P A 1
H28 H 0.1733 0.3293 -0.1064 0.103 Uiso 0.72(3) 1 calc PR A 1
C29 C 0.082(2) 0.251(9) -0.088(3) 0.093(18) Uani 0.72(3) 1 d P A 1
H29 H 0.0498 0.2888 -0.1178 0.111 Uiso 0.72(3) 1 calc PR A 1
C30 C 0.056(2) 0.173(6) -0.052(3) 0.094(12) Uani 0.72(3) 1 d P A 1
C31 C 0.1053(12) 0.115(3) -0.0091(11) 0.098(7) Uani 0.72(3) 1 d P A 1
H31 H 0.0887 0.0603 0.0155 0.118 Uiso 0.72(3) 1 calc PR A 1
C32 C 0.179(2) 0.139(5) -0.0028(10) 0.085(8) Uani 0.72(3) 1 d P A 1
H32 H 0.2118 0.1013 0.0266 0.102 Uiso 0.72(3) 1 calc PR A 1
C27' C 0.205(14) 0.25(3) -0.056(7) 0.07(4) Uani 0.28(3) 1 d P A 2
C28' C 0.170(6) 0.322(12) -0.101(4) 0.09(2) Uani 0.28(3) 1 d P A 2
H28' H 0.1969 0.3768 -0.1201 0.103 Uiso 0.28(3) 1 calc PR A 2
C29' C 0.095(3) 0.316(8) -0.118(3) 0.094(18) Uani 0.28(3) 1 d P A 2
H29' H 0.0712 0.3671 -0.1484 0.113 Uiso 0.28(3) 1 calc PR A 2
C30' C 0.054(7) 0.24(2) -0.090(7) 0.09(3) Uani 0.28(3) 1 d P A 2
C31' C 0.088(4) 0.160(15) -0.045(6) 0.09(4) Uani 0.28(3) 1 d P A 2
H31' H 0.0612 0.1054 -0.0262 0.109 Uiso 0.28(3) 1 calc PR A 2
C32' C 0.164(6) 0.167(13) -0.029(3) 0.08(3) Uani 0.28(3) 1 d P A 2
H32' H 0.1872 0.1161 0.0017 0.100 Uiso 0.28(3) 1 calc PR A 2
C33 C 0.5943(3) 0.2230(9) -0.0877(2) 0.0455(18) Uani 1 1 d . A .
C34 C 0.6253(4) 0.0781(10) -0.1032(3) 0.056(2) Uani 1 1 d . . .
H34 H 0.6487 -0.0011 -0.0795 0.067 Uiso 1 1 calc R A .
C35 C 0.6217(4) 0.0498(11) -0.1538(3) 0.066(2) Uani 1 1 d . A .
H35 H 0.6441 -0.0454 -0.1630 0.079 Uiso 1 1 calc R . .
C36 C 0.5848(4) 0.1631(12) -0.1902(3) 0.068(2) Uani 1 1 d . . .
H36 H 0.5810 0.1439 -0.2239 0.081 Uiso 1 1 calc R A .
C37 C 0.5534(4) 0.3070(11) -0.1748(3) 0.062(2) Uani 1 1 d . A .
H37 H 0.5286 0.3846 -0.1986 0.075 Uiso 1 1 calc R . .
C38 C 0.5585(4) 0.3351(10) -0.1260(3) 0.058(2) Uani 1 1 d . . .
H38 H 0.5375 0.4330 -0.1172 0.070 Uiso 1 1 calc R A .
C39 C 0.5993(4) 0.2800(9) 0.1247(2) 0.0466(18) Uani 1 1 d . . .
C40 C 0.5655(4) 0.1643(11) 0.1496(3) 0.061(2) Uani 1 1 d . A .
H40 H 0.5459 0.0639 0.1340 0.074 Uiso 1 1 calc R . .
C41 C 0.5615(4) 0.2005(12) 0.1981(3) 0.075(3) Uani 1 1 d . . .
H41 H 0.5368 0.1246 0.2135 0.090 Uiso 1 1 calc R A .
C42 C 0.5913(5) 0.3389(13) 0.2237(3) 0.077(3) Uani 1 1 d . A .
H42 H 0.5889 0.3570 0.2564 0.092 Uiso 1 1 calc R . .
C43 C 0.6267(4) 0.4570(11) 0.1993(3) 0.066(2) Uani 1 1 d . . .
H43 H 0.6477 0.5545 0.2161 0.080 Uiso 1 1 calc R A .
C44 C 0.6302(4) 0.4285(10) 0.1511(3) 0.057(2) Uani 1 1 d . A .
H44 H 0.6531 0.5077 0.1355 0.069 Uiso 1 1 calc R . .
C45 C 0.8005(4) 0.5145(12) -0.1176(3) 0.067(2) Uani 1 1 d . A .
C46 C 0.7831(10) 0.371(2) -0.1556(4) 0.105(7) Uani 0.75(2) 1 d P A 1
H46A H 0.8174 0.2804 -0.1448 0.158 Uiso 0.75(2) 1 calc PR A 1
H46B H 0.7863 0.4124 -0.1876 0.158 Uiso 0.75(2) 1 calc PR A 1
H46C H 0.7346 0.3304 -0.1583 0.158 Uiso 0.75(2) 1 calc PR A 1
C47 C 0.8721(15) 0.597(4) -0.1198(10) 0.107(9) Uani 0.75(2) 1 d P A 1
H47A H 0.8849 0.6841 -0.0948 0.161 Uiso 0.75(2) 1 calc PR A 1
H47B H 0.8666 0.6459 -0.1524 0.161 Uiso 0.75(2) 1 calc PR A 1
H47C H 0.9099 0.5123 -0.1137 0.161 Uiso 0.75(2) 1 calc PR A 1
C48 C 0.7374(14) 0.647(3) -0.1318(8) 0.102(7) Uani 0.75(2) 1 d P A 1
H48A H 0.6918 0.5920 -0.1331 0.152 Uiso 0.75(2) 1 calc PR A 1
H48B H 0.7356 0.6954 -0.1639 0.152 Uiso 0.75(2) 1 calc PR A 1
H48C H 0.7458 0.7355 -0.1070 0.152 Uiso 0.75(2) 1 calc PR A 1
C46' C 0.855(3) 0.434(8) -0.1431(15) 0.11(2) Uani 0.25(2) 1 d P A 2
H46D H 0.9021 0.4855 -0.1304 0.168 Uiso 0.25(2) 1 calc PR A 2
H46E H 0.8386 0.4515 -0.1786 0.168 Uiso 0.25(2) 1 calc PR A 2
H46F H 0.8586 0.3141 -0.1361 0.168 Uiso 0.25(2) 1 calc PR A 2
C47' C 0.728(4) 0.572(11) -0.153(2) 0.10(3) Uani 0.25(2) 1 d P A 2
H47D H 0.7070 0.4807 -0.1749 0.153 Uiso 0.25(2) 1 calc PR A 2
H47E H 0.7364 0.6676 -0.1723 0.153 Uiso 0.25(2) 1 calc PR A 2
H47F H 0.6951 0.6052 -0.1335 0.153 Uiso 0.25(2) 1 calc PR A 2
C48' C 0.851(4) 0.671(9) -0.109(3) 0.078(19) Uani 0.25(2) 1 d P A 2
H48D H 0.8229 0.7701 -0.1059 0.116 Uiso 0.25(2) 1 calc PR A 2
H48E H 0.8706 0.6847 -0.1375 0.116 Uiso 0.25(2) 1 calc PR A 2
H48F H 0.8895 0.6555 -0.0795 0.116 Uiso 0.25(2) 1 calc PR A 2
C49 C 0.8130(5) 0.0001(14) 0.2236(3) 0.075(3) Uani 1 1 d . . .
C50 C 0.7563(17) -0.147(3) 0.2168(7) 0.129(11) Uani 0.66(4) 1 d P A 1
H50A H 0.7408 -0.1602 0.2469 0.194 Uiso 0.66(4) 1 calc PR A 1
H50B H 0.7784 -0.2513 0.2099 0.194 Uiso 0.66(4) 1 calc PR A 1
H50C H 0.7149 -0.1215 0.1893 0.194 Uiso 0.66(4) 1 calc PR A 1
C51 C 0.8876(12) -0.068(5) 0.2515(8) 0.123(12) Uani 0.66(4) 1 d P A 1
H51A H 0.8919 -0.0686 0.2868 0.185 Uiso 0.66(4) 1 calc PR A 1
H51B H 0.9250 0.0026 0.2447 0.185 Uiso 0.66(4) 1 calc PR A 1
H51C H 0.8931 -0.1822 0.2406 0.185 Uiso 0.66(4) 1 calc PR A 1
C52 C 0.7852(15) 0.127(3) 0.2568(6) 0.111(8) Uani 0.66(4) 1 d P A 1
H52A H 0.7395 0.1737 0.2382 0.166 Uiso 0.66(4) 1 calc PR A 1
H52B H 0.8202 0.2165 0.2671 0.166 Uiso 0.66(4) 1 calc PR A 1
H52C H 0.7788 0.0689 0.2858 0.166 Uiso 0.66(4) 1 calc PR A 1
C50' C 0.744(2) 0.008(7) 0.2396(15) 0.11(2) Uani 0.34(4) 1 d P A 2
H50D H 0.7459 -0.0739 0.2655 0.170 Uiso 0.34(4) 1 calc PR A 2
H50E H 0.7035 -0.0155 0.2115 0.170 Uiso 0.34(4) 1 calc PR A 2
H50F H 0.7389 0.1201 0.2522 0.170 Uiso 0.34(4) 1 calc PR A 2
C51' C 0.819(3) -0.195(5) 0.2175(13) 0.108(17) Uani 0.34(4) 1 d P A 2
H51D H 0.7979 -0.2523 0.2410 0.162 Uiso 0.34(4) 1 calc PR A 2
H51E H 0.8694 -0.2267 0.2237 0.162 Uiso 0.34(4) 1 calc PR A 2
H51F H 0.7932 -0.2274 0.1840 0.162 Uiso 0.34(4) 1 calc PR A 2
C52' C 0.890(2) 0.069(8) 0.2645(14) 0.111(16) Uani 0.34(4) 1 d P A 2
H52D H 0.8872 0.1894 0.2687 0.166 Uiso 0.34(4) 1 calc PR A 2
H52E H 0.9312 0.0427 0.2518 0.166 Uiso 0.34(4) 1 calc PR A 2
H52F H 0.8956 0.0132 0.2961 0.166 Uiso 0.34(4) 1 calc PR A 2

loop_
_atom_site_aniso_label
_atom_site_aniso_U_11
_atom_site_aniso_U_22
_atom_site_aniso_U_33
_atom_site_aniso_U_23
_atom_site_aniso_U_13
_atom_site_aniso_U_12
F1 0.054(7) 0.152(10) 0.207(17) -0.025(10) 0.027(6) -0.005(5)
F1' 0.053(17) 0.16(3) 0.20(4) -0.03(3) 0.037(17) -0.003(14)
O1 0.090(5) 0.076(5) 0.125(5) -0.005(4) 0.021(4) -0.001(4)
C1 0.060(5) 0.056(6) 0.088(6) -0.016(5) 0.033(5) 0.002(4)
C2 0.026(3) 0.032(4) 0.042(4) -0.002(3) 0.015(3) 0.002(3)
C3 0.056(5) 0.031(5) 0.057(5) -0.002(4) 0.010(4) -0.003(3)
C4 0.037(4) 0.037(5) 0.062(5) 0.004(4) 0.012(3) -0.004(3)
C5 0.047(4) 0.049(5) 0.050(4) -0.004(4) 0.009(3) 0.001(4)
C6 0.052(4) 0.035(5) 0.050(4) -0.007(3) 0.014(3) -0.004(3)
C7 0.049(4) 0.043(5) 0.045(4) -0.004(3) 0.008(3) 0.006(3)
C8 0.046(4) 0.051(5) 0.050(4) 0.000(4) 0.014(3) 0.001(4)
C9 0.042(4) 0.034(4) 0.055(4) 0.002(3) 0.014(3) -0.001(3)
C10 0.054(4) 0.042(5) 0.047(4) 0.002(3) 0.007(3) 0.004(4)
C11 0.049(4) 0.040(5) 0.049(4) -0.002(3) 0.015(3) 0.002(3)
C12 0.064(5) 0.045(5) 0.055(5) -0.006(4) 0.028(4) 0.001(4)
C13 0.042(4) 0.046(5) 0.058(5) -0.001(4) 0.013(3) -0.005(3)
C14 0.050(4) 0.058(6) 0.060(5) -0.006(4) 0.011(4) -0.009(4)
C15 0.057(5) 0.070(6) 0.052(5) -0.003(4) 0.016(4) -0.008(4)
C16 0.052(5) 0.080(7) 0.063(5) -0.001(4) 0.020(4) 0.001(4)
C17 0.050(5) 0.060(6) 0.062(5) -0.006(4) 0.010(4) -0.003(4)
C18 0.048(5) 0.094(7) 0.069(6) 0.000(5) 0.013(4) -0.005(4)
C19 0.056(5) 0.079(7) 0.073(6) 0.000(5) -0.003(4) 0.003(5)
C20 0.053(5) 0.070(6) 0.049(5) 0.001(4) 0.005(4) 0.002(4)
C21 0.073(6) 0.076(7) 0.046(5) -0.004(4) -0.005(4) 0.003(5)
C22 0.079(6) 0.070(7) 0.056(5) 0.002(4) 0.007(5) 0.013(5)
C23 0.058(5) 0.060(6) 0.048(4) 0.002(4) 0.018(4) 0.006(4)
C24 0.049(4) 0.041(5) 0.044(4) -0.004(3) 0.010(3) 0.000(3)
C25 0.047(4) 0.055(5) 0.047(4) -0.004(4) 0.005(3) -0.006(4)
C26 0.041(4) 0.050(5) 0.051(4) -0.012(4) 0.011(3) 0.003(3)
C27 0.06(2) 0.06(3) 0.10(4) -0.02(3) 0.02(3) -0.009(18)
C28 0.05(2) 0.08(2) 0.12(3) -0.016(18) 0.008(14) 0.002(13)
C29 0.06(4) 0.09(2) 0.12(3) -0.01(2) 0.01(3) 0.00(3)
C30 0.06(3) 0.082(16) 0.14(4) -0.03(2) 0.02(3) 0.00(2)
C31 0.076(14) 0.092(15) 0.126(17) -0.018(13) 0.024(13) -0.006(10)
C32 0.067(18) 0.080(16) 0.11(2) -0.017(19) 0.031(16) -0.001(12)
C27' 0.05(5) 0.06(7) 0.10(12) -0.02(7) 0.02(8) 0.00(4)
C28' 0.06(4) 0.08(5) 0.11(7) -0.01(4) 0.02(4) 0.00(3)
C29' 0.07(3) 0.09(4) 0.12(4) -0.02(3) 0.01(3) 0.00(3)
C30' 0.05(9) 0.09(6) 0.12(7) -0.02(5) 0.02(7) 0.01(6)
C31' 0.06(8) 0.09(5) 0.12(8) -0.01(5) 0.01(7) -0.01(5)
C32' 0.06(6) 0.07(5) 0.12(7) -0.02(6) 0.02(5) 0.00(3)
C33 0.050(4) 0.043(5) 0.044(4) 0.000(4) 0.013(3) -0.004(4)
C34 0.059(5) 0.054(5) 0.056(5) 0.002(4) 0.015(4) 0.009(4)
C35 0.063(5) 0.063(6) 0.070(6) -0.016(5) 0.015(4) 0.005(4)
C36 0.075(5) 0.074(7) 0.057(5) -0.004(5) 0.023(4) -0.005(5)
C37 0.062(5) 0.074(7) 0.046(5) 0.007(4) 0.006(4) 0.002(4)
C38 0.062(5) 0.044(5) 0.064(5) 0.002(4) 0.006(4) 0.003(4)
C39 0.050(4) 0.043(5) 0.049(4) -0.001(4) 0.016(3) 0.001(4)
C40 0.068(5) 0.058(6) 0.060(5) -0.005(4) 0.022(4) -0.004(4)
C41 0.075(5) 0.091(8) 0.055(5) 0.001(5) 0.012(4) -0.008(5)
C42 0.083(6) 0.084(8) 0.058(5) -0.011(5) 0.009(5) 0.007(6)
C43 0.072(5) 0.064(6) 0.059(5) -0.012(5) 0.010(4) 0.006(5)
C44 0.069(5) 0.055(6) 0.049(5) -0.006(4) 0.018(4) 0.007(4)
C45 0.061(5) 0.092(8) 0.057(5) -0.002(5) 0.030(4) -0.007(5)
C46 0.145(17) 0.126(15) 0.053(8) -0.014(8) 0.040(9) -0.024(12)
C47 0.086(17) 0.14(3) 0.097(16) 0.006(17) 0.034(11) -0.033(15)
C48 0.109(17) 0.12(2) 0.074(16) 0.015(11) 0.021(12) 0.008(14)
C46' 0.11(5) 0.14(5) 0.07(3) -0.01(3) 0.01(3) -0.01(4)
C47' 0.08(3) 0.13(7) 0.07(4) 0.02(3) -0.04(3) -0.02(4)
C48' 0.09(5) 0.10(5) 0.06(3) 0.03(3) 0.03(3) -0.03(3)
C49 0.083(7) 0.097(9) 0.043(5) 0.012(5) 0.015(4) 0.020(6)
C50 0.16(3) 0.12(2) 0.078(13) 0.015(13) -0.026(14) -0.01(2)
C51 0.128(16) 0.16(3) 0.077(14) 0.048(19) 0.022(12) 0.05(2)
C52 0.17(2) 0.095(17) 0.061(10) -0.001(10) 0.014(11) -0.001(14)
C50' 0.13(3) 0.12(5) 0.08(3) 0.04(3) 0.00(2) 0.03(3)
C51' 0.15(4) 0.11(3) 0.07(2) 0.04(2) 0.03(3) -0.01(3)
C52' 0.14(3) 0.12(4) 0.06(2) 0.03(2) -0.003(19) 0.01(3)

loop_
_atom_type_symbol
_atom_type_description
_atom_type_scat_dispersion_real
_atom_type_scat_dispersion_imag
_atom_type_scat_source
C C 0.0033 0.0016 'International Tables Vol C Tables 4.2.6.8 and 6.1.1.4'
H H 0.0000 0.0000 'International Tables Vol C Tables 4.2.6.8 and 6.1.1.4'
O O 0.0106 0.0060 'International Tables Vol C Tables 4.2.6.8 and 6.1.1.4'
F F 0.0171 0.0103 'International Tables Vol C Tables 4.2.6.8 and 6.1.1.4'

loop_
_geom_angle_atom_site_label_1
_geom_angle_atom_site_label_2
_geom_angle_atom_site_label_3
_geom_angle
C1 O1 C4 106.3(6)
C2 C1 O1 110.4(6)
C2 C1 C27 120(3)
O1 C1 C27 129(3)
C2 C1 C27' 137(7)
O1 C1 C27' 112(7)
C27 C1 C27' 21(8)
C1 C2 C3 109.1(6)
C1 C2 H2 125.5
C3 C2 H2 125.5
C12 C3 C2 129.9(7)
C12 C3 C4 121.0(7)
C2 C3 C4 108.9(6)
C5 C4 C3 121.9(6)
C5 C4 O1 133.0(7)
C3 C4 O1 105.2(6)
C4 C5 C6 119.8(6)
C4 C5 H5 120.1
C6 C5 H5 120.1
C11 C6 C5 119.6(6)
C11 C6 C7 118.0(6)
C5 C6 C7 122.4(6)
C8 C7 C6 121.0(6)
C8 C7 C33 123.2(6)
C6 C7 C33 115.7(5)
C7 C8 C9 119.2(6)
C7 C8 C13 123.3(6)
C9 C8 C13 117.3(6)
C10 C9 C8 119.7(6)
C10 C9 C24 123.0(6)
C8 C9 C24 117.1(6)
C9 C10 C11 119.1(6)
C9 C10 C39 123.3(6)
C11 C10 C39 117.4(6)
C6 C11 C10 120.9(6)
C6 C11 C12 118.0(6)
C10 C11 C12 121.1(6)
C3 C12 C11 119.6(6)
C3 C12 H12 120.2
C11 C12 H12 120.2
C14 C13 C26 119.0(6)
C14 C13 C8 122.7(6)
C26 C13 C8 118.2(6)
C15 C14 C13 123.7(7)
C15 C14 H14 118.1
C13 C14 H14 118.1
C16 C15 C14 117.1(7)
C16 C15 C45 121.9(7)
C14 C15 C45 120.9(7)
C15 C16 C17 122.8(7)
C15 C16 H16 118.6
C17 C16 H16 118.6
C16 C17 C18 122.5(7)
C16 C17 C26 119.1(6)
C18 C17 C26 118.3(7)
C19 C18 C17 121.0(7)
C19 C18 H18 119.5
C17 C18 H18 119.5
C18 C19 C20 121.6(7)
C18 C19 H19 119.2
C20 C19 H19 119.2
C21 C20 C25 119.2(7)
C21 C20 C19 120.8(7)
C25 C20 C19 119.9(7)
C20 C21 C22 122.5(7)
C20 C21 H21 118.8
C22 C21 H21 118.8
C23 C22 C21 116.8(7)
C23 C22 C49 121.2(8)
C21 C22 C49 122.1(7)
C22 C23 C24 123.1(7)
C22 C23 H23 118.5
C24 C23 H23 118.5
C23 C24 C25 117.2(6)
C23 C24 C9 122.3(6)
C25 C24 C9 120.5(6)
C20 C25 C24 121.0(7)
C20 C25 C26 119.4(6)
C24 C25 C26 119.6(6)
C13 C26 C25 122.6(6)
C13 C26 C17 118.0(6)
C25 C26 C17 119.5(6)
C28 C27 C32 118(7)
C28 C27 C1 120(5)
C32 C27 C1 122(6)
C27 C28 C29 121(5)
C27 C28 H28 119.7
C29 C28 H28 119.7
C30 C29 C28 121(6)
C30 C29 H29 119.5
C28 C29 H29 119.5
F1 C30 C29 121(5)
F1 C30 C31 120(5)
C29 C30 C31 119(3)
C32 C31 C30 120(3)
C32 C31 H31 120.1
C30 C31 H31 120.1
C31 C32 C27 122(5)
C31 C32 H32 119.2
C27 C32 H32 119.2
C28' C27' C32' 119(10)
C28' C27' C1 127(10)
C32' C27' C1 114(10)
C27' C28' C29' 120(10)
C27' C28' H28' 120.1
C29' C28' H28' 120.1
C30' C29' C28' 121(7)
C30' C29' H29' 119.7
C28' C29' H29' 119.7
F1' C30' C31' 119(10)
F1' C30' C29' 120(10)
C31' C30' C29' 120(10)
C30' C31' C32' 119(10)
C30' C31' H31' 120.7
C32' C31' H31' 120.7
C27' C32' C31' 122(10)
C27' C32' H32' 119.2
C31' C32' H32' 119.2
C34 C33 C38 115.8(6)
C34 C33 C7 119.9(6)
C38 C33 C7 124.3(6)
C35 C34 C33 121.5(7)
C35 C34 H34 119.2
C33 C34 H34 119.2
C36 C35 C34 120.3(7)
C36 C35 H35 119.8
C34 C35 H35 119.8
C35 C36 C37 118.2(7)
C35 C36 H36 120.9
C37 C36 H36 120.9
C38 C37 C36 121.1(8)
C38 C37 H37 119.5
C36 C37 H37 119.5
C37 C38 C33 123.0(7)
C37 C38 H38 118.5
C33 C38 H38 118.5
C40 C39 C44 117.7(7)
C40 C39 C10 123.1(7)
C44 C39 C10 119.2(6)
C41 C40 C39 119.4(8)
C41 C40 H40 120.3
C39 C40 H40 120.3
C42 C41 C40 123.6(9)
C42 C41 H41 118.2
C40 C41 H41 118.2
C41 C42 C43 117.8(8)
C41 C42 H42 121.1
C43 C42 H42 121.1
C44 C43 C42 120.5(8)
C44 C43 H43 119.7
C42 C43 H43 119.7
C43 C44 C39 121.0(7)
C43 C44 H44 119.5
C39 C44 H44 119.5
C46 C45 C47 108.8(12)
C46 C45 C47' 78(3)
C47 C45 C47' 121(3)
C46 C45 C48' 135(2)
C47 C45 C48' 31(2)
C47' C45 C48' 106(4)
C46 C45 C46' 55(2)
C47 C45 C46' 56(2)
C47' C45 C46' 116(3)
C48' C45 C46' 86(3)
C46 C45 C15 107.5(8)
C47 C45 C15 113.7(12)
C47' C45 C15 120(3)
C48' C45 C15 108(2)
C46' C45 C15 114.4(18)
C46 C45 C48 108.1(10)
C47 C45 C48 110.0(16)
C47' C45 C48 31(2)
C48' C45 C48 85(3)
C46' C45 C48 136.8(19)
C15 C45 C48 108.6(10)
C45 C46 H46A 109.5
C45 C46 H46B 109.5
C45 C46 H46C 109.5
C45 C47 H47A 109.5
C45 C47 H47B 109.5
C45 C47 H47C 109.5
C45 C48 H48A 109.5
C45 C48 H48B 109.5
C45 C48 H48C 109.5
C45 C46' H46D 109.5
C45 C46' H46E 109.5
H46D C46' H46E 109.5
C45 C46' H46F 109.5
H46D C46' H46F 109.5
H46E C46' H46F 109.5
C45 C47' H47D 109.5
C45 C47' H47E 109.5
H47D C47' H47E 109.5
C45 C47' H47F 109.5
H47D C47' H47F 109.5
H47E C47' H47F 109.5
C45 C48' H48D 109.5
C45 C48' H48E 109.5
H48D C48' H48E 109.5
C45 C48' H48F 109.5
H48D C48' H48F 109.5
H48E C48' H48F 109.5
C50' C49 C51 129.7(15)
C50' C49 C22 115.4(13)
C51 C49 C22 114.7(10)
C50' C49 C52 47.7(19)
C51 C49 C52 110.3(12)
C22 C49 C52 108.8(9)
C50' C49 C51' 100(2)
C51 C49 C51' 67.7(18)
C22 C49 C51' 108.7(13)
C52 C49 C51' 138.7(16)
C50' C49 C50 56(2)
C51 C49 C50 108.6(16)
C22 C49 C50 111.1(9)
C52 C49 C50 102.7(15)
C51' C49 C50 47.1(17)
C50' C49 C52' 118(2)
C51 C49 C52' 41.0(14)
C22 C49 C52' 106.4(16)
C52 C49 C52' 76.5(19)
C51' C49 C52' 108(2)
C50 C49 C52' 140.3(18)
C49 C50 H50A 109.5
C49 C50 H50B 109.5
C49 C50 H50C 109.5
C49 C51 H51A 109.5
C49 C51 H51B 109.5
C49 C51 H51C 109.5
C49 C52 H52A 109.5
C49 C52 H52B 109.5
C49 C52 H52C 109.5
C49 C50' H50D 109.5
C49 C50' H50E 109.5
H50D C50' H50E 109.5
C49 C50' H50F 109.5
H50D C50' H50F 109.5
H50E C50' H50F 109.5
C49 C51' H51D 109.5
C49 C51' H51E 109.5
H51D C51' H51E 109.5
C49 C51' H51F 109.5
H51D C51' H51F 109.5
H51E C51' H51F 109.5
C49 C52' H52D 109.5
C49 C52' H52E 109.5
H52D C52' H52E 109.5
C49 C52' H52F 109.5
H52D C52' H52F 109.5
H52E C52' H52F 109.5

loop_
_geom_bond_atom_site_label_1
_geom_bond_atom_site_label_2
_geom_bond_distance
F1 C30 1.33(4)
F1' C30' 1.35(14)
O1 C1 1.403(9)
O1 C4 1.441(8)
C1 C2 1.339(9)
C1 C27 1.46(10)
C1 C27' 1.5(3)
C2 C3 1.374(8)
C2 H2 0.9300
C3 C12 1.340(9)
C3 C4 1.426(9)
C4 C5 1.353(9)
C5 C6 1.430(8)
C5 H5 0.9300
C6 C11 1.427(9)
C6 C7 1.445(9)
C7 C8 1.392(8)
C7 C33 1.504(9)
C8 C9 1.464(9)
C8 C13 1.518(9)
C9 C10 1.394(8)
C9 C24 1.486(8)
C10 C11 1.450(9)
C10 C39 1.526(9)
C11 C12 1.484(9)
C12 H12 0.9300
C13 C14 1.399(9)
C13 C26 1.412(8)
C14 C15 1.392(9)
C14 H14 0.9300
C15 C16 1.375(9)
C15 C45 1.555(10)
C16 C17 1.403(10)
C16 H16 0.9300
C17 C18 1.442(9)
C17 C26 1.451(9)
C18 C19 1.351(10)
C18 H18 0.9300
C19 C20 1.432(10)
C19 H19 0.9300
C20 C21 1.397(10)
C20 C25 1.407(9)
C21 C22 1.414(10)
C21 H21 0.9300
C22 C23 1.410(9)
C22 C49 1.537(11)
C23 C24 1.422(9)
C23 H23 0.9300
C24 C25 1.422(9)
C25 C26 1.438(9)
C27 C28 1.38(10)
C27 C32 1.38(8)
C28 C29 1.38(6)
C28 H28 0.9300
C29 C30 1.38(12)
C29 H29 0.9300
C30 C31 1.39(6)
C31 C32 1.38(5)
C31 H31 0.9300
C32 H32 0.9300
C27' C28' 1.4(2)
C27' C32' 1.4(2)
C28' C29' 1.38(13)
C28' H28' 0.9300
C29' C30' 1.4(2)
C29' H29' 0.9300
C30' C31' 1.4(3)
C31' C32' 1.38(13)
C31' H31' 0.9300
C32' H32' 0.9300
C33 C34 1.402(9)
C33 C38 1.408(9)
C34 C35 1.402(9)
C34 H34 0.9300
C35 C36 1.389(10)
C35 H35 0.9300
C36 C37 1.399(10)
C36 H36 0.9300
C37 C38 1.347(9)
C37 H37 0.9300
C38 H38 0.9300
C39 C40 1.396(9)
C39 C44 1.420(9)
C40 C41 1.393(10)
C40 H40 0.9300
C41 C42 1.341(11)
C41 H41 0.9300
C42 C43 1.420(11)
C42 H42 0.9300
C43 C44 1.370(9)
C43 H43 0.9300
C44 H44 0.9300
C45 C46 1.516(15)
C45 C47 1.52(3)
C45 C47' 1.53(6)
C45 C48' 1.53(7)
C45 C46' 1.54(5)
C45 C48 1.56(3)
C46 H46A 0.9600
C46 H46B 0.9600
C46 H46C 0.9600
C47 H47A 0.9600
C47 H47B 0.9600
C47 H47C 0.9600
C48 H48A 0.9600
C48 H48B 0.9600
C48 H48C 0.9600
C46' H46D 0.9600
C46' H46E 0.9600
C46' H46F 0.9600
C47' H47D 0.9600
C47' H47E 0.9600
C47' H47F 0.9600
C48' H48D 0.9600
C48' H48E 0.9600
C48' H48F 0.9600
C49 C50' 1.49(4)
C49 C51 1.52(2)
C49 C52 1.54(2)
C49 C51' 1.55(4)
C49 C50 1.56(3)
C49 C52' 1.68(4)
C50 H50A 0.9600
C50 H50B 0.9600
C50 H50C 0.9600
C51 H51A 0.9600
C51 H51B 0.9600
C51 H51C 0.9600
C52 H52A 0.9600
C52 H52B 0.9600
C52 H52C 0.9600
C50' H50D 0.9600
C50' H50E 0.9600
C50' H50F 0.9600
C51' H51D 0.9600
C51' H51E 0.9600
C51' H51F 0.9600
C52' H52D 0.9600
C52' H52E 0.9600
C52' H52F 0.9600

loop_
_geom_torsion_atom_site_label_1
_geom_torsion_atom_site_label_2
_geom_torsion_atom_site_label_3
_geom_torsion_atom_site_label_4
_geom_torsion
C4 O1 C1 C2 0.2(8)
C4 O1 C1 C27 -171(4)
C4 O1 C1 C27' 176(9)
O1 C1 C2 C3 1.5(8)
C27 C1 C2 C3 174(4)
C27' C1 C2 C3 -173(12)
C1 C2 C3 C12 -179.2(8)
C1 C2 C3 C4 -2.7(8)
C12 C3 C4 C5 -0.8(11)
C2 C3 C4 C5 -177.7(6)
C12 C3 C4 O1 179.6(6)
C2 C3 C4 O1 2.7(7)
C1 O1 C4 C5 178.7(7)
C1 O1 C4 C3 -1.7(7)
C3 C4 C5 C6 -1.7(10)
O1 C4 C5 C6 177.8(7)
C4 C5 C6 C11 4.5(10)
C4 C5 C6 C7 -174.8(6)
C11 C6 C7 C8 1.0(10)
C5 C6 C7 C8 -179.7(7)
C11 C6 C7 C33 177.1(6)
C5 C6 C7 C33 -3.7(10)
C6 C7 C8 C9 11.3(10)
C33 C7 C8 C9 -164.5(6)
C6 C7 C8 C13 -163.9(6)
C33 C7 C8 C13 20.4(11)
C7 C8 C9 C10 -16.9(10)
C13 C8 C9 C10 158.6(6)
C7 C8 C9 C24 158.5(7)
C13 C8 C9 C24 -26.0(9)
C8 C9 C10 C11 9.8(10)
C24 C9 C10 C11 -165.3(6)
C8 C9 C10 C39 -165.2(6)
C24 C9 C10 C39 19.7(10)
C5 C6 C11 C10 172.5(6)
C7 C6 C11 C10 -8.2(10)
C5 C6 C11 C12 -4.7(10)
C7 C6 C11 C12 174.6(6)
C9 C10 C11 C6 2.7(10)
C39 C10 C11 C6 178.0(6)
C9 C10 C11 C12 179.8(6)
C39 C10 C11 C12 -4.9(10)
C2 C3 C12 C11 176.6(6)
C4 C3 C12 C11 0.4(10)
C6 C11 C12 C3 2.3(10)
C10 C11 C12 C3 -174.9(7)
C7 C8 C13 C14 16.8(11)
C9 C8 C13 C14 -158.5(7)
C7 C8 C13 C26 -166.5(7)
C9 C8 C13 C26 18.2(9)
C26 C13 C14 C15 3.9(11)
C8 C13 C14 C15 -179.4(7)
C13 C14 C15 C16 0.8(12)
C13 C14 C15 C45 177.6(7)
C14 C15 C16 C17 -5.0(12)
C45 C15 C16 C17 178.2(7)
C15 C16 C17 C18 -179.9(8)
C15 C16 C17 C26 4.4(12)
C16 C17 C18 C19 -178.3(8)
C26 C17 C18 C19 -2.5(12)
C17 C18 C19 C20 -0.6(13)
C18 C19 C20 C21 178.5(8)
C18 C19 C20 C25 0.0(12)
C25 C20 C21 C22 -0.3(12)
C19 C20 C21 C22 -178.7(8)
C20 C21 C22 C23 -1.9(12)
C20 C21 C22 C49 177.7(8)
C21 C22 C23 C24 0.1(12)
C49 C22 C23 C24 -179.6(7)
C22 C23 C24 C25 3.8(10)
C22 C23 C24 C9 -178.9(7)
C10 C9 C24 C23 17.5(10)
C8 C9 C24 C23 -157.7(6)
C10 C9 C24 C25 -165.3(6)
C8 C9 C24 C25 19.5(9)
C21 C20 C25 C24 4.4(11)
C19 C20 C25 C24 -177.1(7)
C21 C20 C25 C26 -174.9(7)
C19 C20 C25 C26 3.6(11)
C23 C24 C25 C20 -6.1(10)
C9 C24 C25 C20 176.6(7)
C23 C24 C25 C26 173.2(6)
C9 C24 C25 C26 -4.1(10)
C14 C13 C26 C25 174.0(7)
C8 C13 C26 C25 -2.8(10)
C14 C13 C26 C17 -4.4(10)
C8 C13 C26 C17 178.8(6)
C20 C25 C26 C13 174.9(7)
C24 C25 C26 C13 -4.4(11)
C20 C25 C26 C17 -6.7(10)
C24 C25 C26 C17 174.0(6)
C16 C17 C26 C13 0.5(11)
C18 C17 C26 C13 -175.4(7)
C16 C17 C26 C25 -178.0(7)
C18 C17 C26 C25 6.1(11)
C2 C1 C27 C28 151(5)
O1 C1 C27 C28 -38(9)
C27' C1 C27 C28 -1(29)
C2 C1 C27 C32 -29(9)
O1 C1 C27 C32 141(5)
C27' C1 C27 C32 178(42)
C32 C27 C28 C29 -1(9)
C1 C27 C28 C29 179(5)
C27 C28 C29 C30 1(8)
C28 C29 C30 F1 -178(4)
C28 C29 C30 C31 -1(7)
F1 C30 C31 C32 178(3)
C29 C30 C31 C32 1(5)
C30 C31 C32 C27 -1(6)
C28 C27 C32 C31 1(9)
C1 C27 C32 C31 -179(5)
C2 C1 C27' C28' 139(13)
O1 C1 C27' C28' -35(22)
C27 C1 C27' C28' 175(53)
C2 C1 C27' C32' -41(23)
O1 C1 C27' C32' 145(13)
C27 C1 C27' C32' -5(20)
C32' C27' C28' C29' 0(23)
C1 C27' C28' C29' 180(15)
C27' C28' C29' C30' 0(16)
C28' C29' C30' F1' -180(10)
C28' C29' C30' C31' 0(17)
F1' C30' C31' C32' 180(11)
C29' C30' C31' C32' 0(19)
C28' C27' C32' C31' 0(25)
C1 C27' C32' C31' -180(12)
C30' C31' C32' C27' 0(20)
C8 C7 C33 C34 61.8(10)
C6 C7 C33 C34 -114.2(7)
C8 C7 C33 C38 -119.4(8)
C6 C7 C33 C38 64.6(9)
C38 C33 C34 C35 1.2(10)
C7 C33 C34 C35 -179.9(6)
C33 C34 C35 C36 -2.2(11)
C34 C35 C36 C37 1.7(11)
C35 C36 C37 C38 -0.2(11)
C36 C37 C38 C33 -0.8(12)
C34 C33 C38 C37 0.3(10)
C7 C33 C38 C37 -178.5(7)
C9 C10 C39 C40 -120.9(8)
C11 C10 C39 C40 64.1(9)
C9 C10 C39 C44 61.3(9)
C11 C10 C39 C44 -113.8(7)
C44 C39 C40 C41 1.9(10)
C10 C39 C40 C41 -176.0(6)
C39 C40 C41 C42 -3.0(12)
C40 C41 C42 C43 2.1(13)
C41 C42 C43 C44 -0.3(12)
C42 C43 C44 C39 -0.7(11)
C40 C39 C44 C43 -0.2(10)
C10 C39 C44 C43 177.8(6)
C16 C15 C45 C46 103.0(11)
C14 C15 C45 C46 -73.6(11)
C16 C15 C45 C47 -17.5(16)
C14 C15 C45 C47 165.9(13)
C16 C15 C45 C47' -171(3)
C14 C15 C45 C47' 12(3)
C16 C15 C45 C48' -50(3)
C14 C15 C45 C48' 134(3)
C16 C15 C45 C46' 44(3)
C14 C15 C45 C46' -132(3)
C16 C15 C45 C48 -140.3(12)
C14 C15 C45 C48 43.1(14)
C23 C22 C49 C50' -17(3)
C21 C22 C49 C50' 163(3)
C23 C22 C49 C51 167.4(18)
C21 C22 C49 C51 -12(2)
C23 C22 C49 C52 -68.6(16)
C21 C22 C49 C52 111.8(15)
C23 C22 C49 C51' 94(3)
C21 C22 C49 C51' -86(3)
C23 C22 C49 C50 43.7(18)
C21 C22 C49 C50 -135.9(17)
C23 C22 C49 C52' -150(2)
C21 C22 C49 C52' 31(3)
